data_2204495
loop_
_publ_author_name
'Lumbreras-Garc\'a, Ana-Mar\'ia'
'Galindo-Guzm\'an, Alberto'
'Gnecco, Dino'
'Ter\'an, Joel-Luis'
'Bern\`es, Sylvain'

_publ_section_title
;
 (1'<i>R</i>,3<i>S</i>)-2-Oxo-1-(1'-phenylethyl)piperidine-3-carboxylic
 acid: a case of a very strong intramolecular hydrogen bond
;
_journal_issue 11
_journal_name_full 'Acta Crystallographica Section E'
_journal_page_first o2110
_journal_page_last o2112
_journal_paper_doi 10.1107/S1600536804024171
_journal_volume 60
_journal_year 2004
_chemical_formula_iupac 'C14 H17 N O3'
_chemical_formula_moiety 'C14 H17 N O3'
_chemical_formula_sum 'C14 H17 N O3'
_chemical_formula_weight 247.29
_chemical_melting_point 419
_chemical_name_systematic
;
(1'R,3S)-2-Oxo-1-(1'-phenylethyl)piperidine-3-carboxylic acid
;
_space_group_IT_number 19
_symmetry_cell_setting orthorhombic
_symmetry_space_group_name_Hall 'P 2ac 2ab'
_symmetry_space_group_name_H-M 'P 21 21 21'
_atom_sites_solution_hydrogens 'see text'
_atom_sites_solution_primary direct
_atom_sites_solution_secondary difmap
_cell_angle_alpha 90.00
_cell_angle_beta 90.00
_cell_angle_gamma 90.00
_cell_formula_units_Z 4
_cell_length_a 6.1413(11)
_cell_length_b 10.2111(12)
_cell_length_c 21.174(3)
_cell_measurement_reflns_used 52
_cell_measurement_temperature 296.0(10)
_cell_measurement_theta_max 10.62
_cell_measurement_theta_min 3.87
_cell_volume 1327.8(3)
_computing_cell_refinement XSCANS
_computing_data_collection 'XSCANS (Siemens, 1996)'
_computing_data_reduction XSCANS
_computing_molecular_graphics 'SHELXTL-Plus and MERCURY (Bruno et al., 2002)'
_computing_publication_material SHELXTL-Plus
_computing_structure_refinement SHELXTL-Plus
_computing_structure_solution 'SHELXTL-Plus (Sheldrick, 1998)'
_diffrn_ambient_temperature 296.0(10)
_diffrn_measured_fraction_theta_full 1.000
_diffrn_measured_fraction_theta_max 1.000
_diffrn_measurement_device_type 'Bruker P4'
_diffrn_measurement_method 2\q/\w
_diffrn_radiation_monochromator graphite
_diffrn_radiation_type MoK\a
_diffrn_radiation_wavelength 0.71073
_diffrn_reflns_av_R_equivalents 0.0356
_diffrn_reflns_av_sigmaI/netI 0.0446
_diffrn_reflns_limit_h_max 6
_diffrn_reflns_limit_h_min -7
_diffrn_reflns_limit_k_max 12
_diffrn_reflns_limit_k_min -1
_diffrn_reflns_limit_l_max 1
_diffrn_reflns_limit_l_min -25
_diffrn_reflns_number 2838
_diffrn_reflns_theta_full 25.01
_diffrn_reflns_theta_max 25.01
_diffrn_reflns_theta_min 1.92
_diffrn_standards_decay_% 2.5
_diffrn_standards_interval_count 97
_diffrn_standards_number 3
_exptl_absorpt_coefficient_mu 0.087
_exptl_absorpt_correction_type none
_exptl_crystal_colour colourless
_exptl_crystal_density_diffrn 1.237
_exptl_crystal_density_meas ?
_exptl_crystal_density_method .
_exptl_crystal_description plate
_exptl_crystal_F_000 528
_exptl_crystal_size_max 0.60
_exptl_crystal_size_mid 0.30
_exptl_crystal_size_min 0.08
_refine_diff_density_max 0.156
_refine_diff_density_min -0.126
_refine_ls_extinction_coef 0.023(5)
_refine_ls_extinction_expression Fc^*^=kFc[1+0.001xFc^2^\l^3^/sin(2\q)]^-1/4^
_refine_ls_extinction_method 'SHELXTL-Plus (Sheldrick, 1998)'
_refine_ls_goodness_of_fit_ref 0.982
_refine_ls_hydrogen_treatment mixed
_refine_ls_matrix_type full
_refine_ls_number_parameters 168
_refine_ls_number_reflns 1382
_refine_ls_number_restraints 0
_refine_ls_restrained_S_all 0.982
_refine_ls_R_factor_all 0.0864
_refine_ls_R_factor_gt 0.0442
_refine_ls_shift/su_max 0.000
_refine_ls_shift/su_mean 0.000
_refine_ls_structure_factor_coef Fsqd
_refine_ls_weighting_details 'calc w = 1/[\s^2^(Fo^2^)+(0.0691P)^2^] where P=(Fo^2^+2Fc^2^)/3'
_refine_ls_weighting_scheme calc
_refine_ls_wR_factor_gt 0.1070
_refine_ls_wR_factor_ref 0.1316
_reflns_number_gt 779
_reflns_number_total 1382
_reflns_threshold_expression I>2\s(I)
_cod_data_source_file fl6123.cif
_cod_data_source_block I
_cod_database_code 2204495
_cod_database_fobs_code 2204495

loop_
_symmetry_equiv_pos_as_xyz
'x, y, z'
'-x+1/2, -y, z+1/2'
'-x, y+1/2, -z+1/2'
'x+1/2, -y+1/2, -z'

loop_
_atom_site_label
_atom_site_fract_x
_atom_site_fract_y
_atom_site_fract_z
_atom_site_U_iso_or_equiv
_atom_site_adp_type
_atom_site_calc_flag
_atom_site_refinement_flags
_atom_site_occupancy
_atom_site_type_symbol
N1 0.3193(5) 0.5909(3) 0.37113(13) 0.0585(8) Uani d . 1 N
C2 0.1534(7) 0.6698(4) 0.35809(19) 0.0628(10) Uani d . 1 C
C3 0.1374(7) 0.7330(4) 0.2934(2) 0.0696(11) Uani d . 1 C
H3B 0.0408 0.6753 0.2693 0.084 Uiso calc R 1 H
C4 0.3461(8) 0.7342(5) 0.2569(2) 0.0957(15) Uani d . 1 C
H4C 0.3137 0.7484 0.2125 0.115 Uiso calc R 1 H
H4D 0.4350 0.8068 0.2713 0.115 Uiso calc R 1 H
C5 0.4695(8) 0.6132(5) 0.2634(2) 0.0925(15) Uani d . 1 C
H5C 0.6094 0.6243 0.2429 0.111 Uiso calc R 1 H
H5D 0.3924 0.5439 0.2414 0.111 Uiso calc R 1 H
C6 0.5064(7) 0.5721(4) 0.32839(19) 0.0770(12) Uani d . 1 C
H6C 0.6296 0.6205 0.3450 0.092 Uiso calc R 1 H
H6D 0.5453 0.4800 0.3284 0.092 Uiso calc R 1 H
O7 0.0034(5) 0.6880(3) 0.39713(15) 0.0892(10) Uani d . 1 O
C8 0.0242(8) 0.8650(4) 0.2931(3) 0.0761(12) Uani d . 1 C
O9 -0.1152(6) 0.8881(3) 0.3390(2) 0.0995(11) Uani d . 1 O
H9 -0.103(10) 0.796(7) 0.372(3) 0.136(19) Uiso d . 1 H
O10 0.0550(6) 0.9439(3) 0.25140(19) 0.1058(12) Uani d . 1 O
C1' 0.3268(7) 0.5240(4) 0.43294(17) 0.0681(11) Uani d . 1 C
H1A 0.1865 0.5396 0.4536 0.082 Uiso calc R 1 H
C2' 0.5012(9) 0.5851(4) 0.4745(2) 0.0982(16) Uani d . 1 C
H2A 0.4750 0.6775 0.4783 0.147 Uiso calc R 1 H
H2B 0.6418 0.5709 0.4559 0.147 Uiso calc R 1 H
H2C 0.4969 0.5457 0.5156 0.147 Uiso calc R 1 H
C11 0.3458(7) 0.3772(4) 0.42243(16) 0.0616(10) Uani d . 1 C
C12 0.5267(8) 0.3038(5) 0.4403(2) 0.0804(13) Uani d . 1 C
H12D 0.6447 0.3444 0.4597 0.096 Uiso calc R 1 H
C12' 0.1766(8) 0.3121(5) 0.39298(19) 0.0749(12) Uani d . 1 C
H12E 0.0544 0.3590 0.3802 0.090 Uiso calc R 1 H
C13 0.5303(11) 0.1699(6) 0.4291(2) 0.0965(16) Uani d . 1 C
H13A 0.6509 0.1215 0.4418 0.116 Uiso calc R 1 H
C13' 0.1855(10) 0.1795(5) 0.3822(2) 0.0896(15) Uani d . 1 C
H13B 0.0690 0.1382 0.3624 0.108 Uiso calc R 1 H
C14 0.3618(13) 0.1073(5) 0.4000(2) 0.0952(16) Uani d . 1 C
H14B 0.3671 0.0176 0.3925 0.114 Uiso calc R 1 H

loop_
_atom_site_aniso_label
_atom_site_aniso_U_11
_atom_site_aniso_U_22
_atom_site_aniso_U_33
_atom_site_aniso_U_12
_atom_site_aniso_U_13
_atom_site_aniso_U_23
N1 0.0610(19) 0.0608(18) 0.0537(17) 0.0044(18) 0.0066(16) 0.0011(16)
C2 0.067(3) 0.052(2) 0.069(2) 0.001(2) 0.004(2) -0.008(2)
C3 0.075(3) 0.058(2) 0.076(3) 0.003(2) -0.002(2) 0.007(2)
C4 0.112(3) 0.086(3) 0.089(3) 0.020(4) 0.023(3) 0.031(3)
C5 0.086(3) 0.119(4) 0.072(3) 0.021(3) 0.017(3) 0.023(3)
C6 0.069(3) 0.086(3) 0.076(3) 0.014(3) 0.023(2) 0.014(2)
O7 0.0810(19) 0.098(2) 0.089(2) 0.024(2) 0.0227(19) -0.0026(18)
C8 0.074(3) 0.055(3) 0.100(3) -0.002(2) -0.016(3) -0.007(3)
O9 0.087(2) 0.074(2) 0.137(3) 0.0189(18) -0.001(2) -0.012(2)
O10 0.110(3) 0.0664(18) 0.141(3) 0.0112(19) -0.017(2) 0.020(2)
C1' 0.085(3) 0.071(3) 0.049(2) -0.001(3) 0.008(2) 0.004(2)
C2' 0.143(4) 0.086(3) 0.066(3) -0.014(4) -0.018(3) -0.003(3)
C11 0.073(3) 0.066(2) 0.0455(19) -0.001(2) 0.005(2) 0.0069(19)
C12 0.089(3) 0.085(3) 0.067(3) 0.003(3) -0.005(3) 0.005(3)
C12' 0.080(3) 0.081(3) 0.064(2) -0.005(3) 0.003(3) 0.001(2)
C13 0.127(4) 0.093(4) 0.069(3) 0.031(4) -0.006(3) 0.017(3)
C13' 0.119(4) 0.078(3) 0.071(3) -0.024(4) 0.000(3) -0.004(3)
C14 0.153(5) 0.069(3) 0.064(3) 0.008(4) 0.016(4) 0.001(2)

loop_
_atom_type_symbol
_atom_type_description
_atom_type_scat_dispersion_real
_atom_type_scat_dispersion_imag
_atom_type_scat_source
C C 0.0033 0.0016 'International Tables Vol C Tables 4.2.6.8 and 6.1.1.4'
H H 0.0000 0.0000 'International Tables Vol C Tables 4.2.6.8 and 6.1.1.4'
N N 0.0061 0.0033 'International Tables Vol C Tables 4.2.6.8 and 6.1.1.4'
O O 0.0106 0.0060 'International Tables Vol C Tables 4.2.6.8 and 6.1.1.4'

loop_
_geom_angle_atom_site_label_1
_geom_angle_atom_site_label_2
_geom_angle_atom_site_label_3
_geom_angle
_geom_angle_publ_flag
C2 N1 C6 123.3(3) y
C2 N1 C1' 119.3(3) y
C6 N1 C1' 117.3(3) y
O7 C2 N1 121.2(4) y
O7 C2 C3 119.0(4) y
N1 C2 C3 119.7(3) y
C4 C3 C8 112.5(4) y
C4 C3 C2 114.5(4) y
C8 C3 C2 114.3(4) y
C4 C3 H3B 104.7 n
C8 C3 H3B 104.7 n
C2 C3 H3B 104.7 n
C5 C4 C3 112.9(4) y
C5 C4 H4C 109.0 n
C3 C4 H4C 109.0 n
C5 C4 H4D 109.0 n
C3 C4 H4D 109.0 n
H4C C4 H4D 107.8 n
C4 C5 C6 114.6(4) y
C4 C5 H5C 108.6 n
C6 C5 H5C 108.6 n
C4 C5 H5D 108.6 n
C6 C5 H5D 108.6 n
H5C C5 H5D 107.6 n
C5 C6 N1 114.9(4) y
C5 C6 H6C 108.6 n
N1 C6 H6C 108.6 n
C5 C6 H6D 108.6 n
N1 C6 H6D 108.6 n
H6C C6 H6D 107.5 n
C2 O7 H9 102(2) y
O10 C8 O9 121.4(4) y
O10 C8 C3 121.5(5) y
O9 C8 C3 117.1(5) y
C8 O9 H9 105(3) y
N1 C1' C11 109.2(3) n
N1 C1' C2' 110.2(3) n
C11 C1' C2' 115.8(4) n
N1 C1' H1A 107.1 n
C11 C1' H1A 107.1 n
C2' C1' H1A 107.1 n
C1' C2' H2A 109.5 n
C1' C2' H2B 109.5 n
H2A C2' H2B 109.5 n
C1' C2' H2C 109.5 n
H2A C2' H2C 109.5 n
H2B C2' H2C 109.5 n
C12' C11 C12 117.6(4) n
C12' C11 C1' 118.9(4) n
C12 C11 C1' 123.5(4) n
C13 C12 C11 119.8(5) n
C13 C12 H12D 120.1 n
C11 C12 H12D 120.1 n
C13' C12' C11 121.3(5) n
C13' C12' H12E 119.4 n
C11 C12' H12E 119.4 n
C14 C13 C12 121.8(5) n
C14 C13 H13A 119.1 n
C12 C13 H13A 119.1 n
C14 C13' C12' 121.2(5) n
C14 C13' H13B 119.4 n
C12' C13' H13B 119.4 n
C13 C14 C13' 118.3(5) n
C13 C14 H14B 120.8 n
C13' C14 H14B 120.8 n

loop_
_geom_bond_atom_site_label_1
_geom_bond_atom_site_label_2
_geom_bond_distance
_geom_bond_publ_flag
N1 C2 1.327(5) y
N1 C6 1.476(5) y
N1 C1' 1.477(5) y
C2 O7 1.252(4) y
C2 C3 1.517(6) y
C3 C4 1.497(6) y
C3 C8 1.517(6) y
C3 H3B 0.9800 n
C4 C5 1.456(6) y
C4 H4C 0.9700 n
C4 H4D 0.9700 n
C5 C6 1.456(6) y
C5 H5C 0.9700 n
C5 H5D 0.9700 n
C6 H6C 0.9700 n
C6 H6D 0.9700 n
O7 H9 1.39(7) y
C8 O9 1.316(6) y
C8 O10 1.211(5) y
O9 H9 1.17(7) y
C1' C11 1.519(5) n
C1' C2' 1.521(6) n
C1' H1A 0.9800 n
C2' H2A 0.9600 n
C2' H2B 0.9600 n
C2' H2C 0.9600 n
C11 C12' 1.382(6) n
C11 C12 1.393(6) n
C12 C13 1.388(7) n
C12 H12D 0.9300 n
C12' C13' 1.375(6) n
C12' H12E 0.9300 ?
C13 C14 1.363(8) n
C13 H13A 0.9300 n
C13' C14 1.363(8) n
C13' H13B 0.9300 n
C14 H14B 0.9300 n

loop_
_geom_hbond_atom_site_label_D
_geom_hbond_atom_site_label_H
_geom_hbond_atom_site_label_A
_geom_hbond_site_symmetry_A
_geom_hbond_distance_DH
_geom_hbond_distance_HA
_geom_hbond_distance_DA
_geom_hbond_angle_DHA
_geom_hbond_publ_flag
O9 H9 O7 1_555 1.17(7) 1.39(7) 2.495(4) 153(5) yes

loop_
_geom_torsion_atom_site_label_1
_geom_torsion_atom_site_label_2
_geom_torsion_atom_site_label_3
_geom_torsion_atom_site_label_4
_geom_torsion
_geom_torsion_publ_flag
C6 N1 C2 O7 -176.3(4) n
C1' N1 C2 O7 -0.2(5) n
C6 N1 C2 C3 7.4(6) n
C1' N1 C2 C3 -176.5(3) n
O7 C2 C3 C4 165.1(4) n
N1 C2 C3 C4 -18.5(6) n
O7 C2 C3 C8 33.3(5) n
N1 C2 C3 C8 -150.3(3) n
C8 C3 C4 C5 172.7(4) n
C2 C3 C4 C5 40.0(6) n
C3 C4 C5 C6 -51.7(7) n
C4 C5 C6 N1 40.0(6) n
C2 N1 C6 C5 -17.8(6) n
C1' N1 C6 C5 166.0(4) n
C4 C3 C8 O10 24.5(6) n
C2 C3 C8 O10 157.3(4) n
C4 C3 C8 O9 -157.9(4) n
C2 C3 C8 O9 -25.1(5) n
C2 N1 C1' C11 124.4(4) n
C6 N1 C1' C11 -59.2(5) n
C2 N1 C1' C2' -107.3(4) n
C6 N1 C1' C2' 69.1(4) n
N1 C1' C11 C12' -64.2(5) n
C2' C1' C11 C12' 170.7(3) n
N1 C1' C11 C12 115.1(4) n
C2' C1' C11 C12 -10.0(5) n
C12' C11 C12 C13 -0.9(6) n
C1' C11 C12 C13 179.8(4) n
C12 C11 C12' C13' 0.6(6) n
C1' C11 C12' C13' 179.9(4) n
C11 C12 C13 C14 1.0(7) n
C11 C12' C13' C14 -0.2(7) n
C12 C13 C14 C13' -0.6(8) n
C12' C13' C14 C13 0.2(7) n

loop_
_cod_related_entry_id
_cod_related_entry_database
_cod_related_entry_code
1 ChemSpider 21173921
